data_7063071
loop_
_publ_author_name
'Chen, Yanqi'
'Hao, Subin'
'Yin, Lingfeng'
'Song, Xinluo'
'Liu, Zhiyao'
'Li, Mingde'
'Dang, Li'

_publ_section_title
;
 Metal-free cascade reactions for one-pot tetrahydroquinoxaline
 construction through nitroarene reduction and imine hydrogenation with
 water
;
_journal_issue 14
_journal_name_full 'New Journal of Chemistry'
_journal_page_first 6103
_journal_page_last 6108
_journal_paper_doi 10.1039/D3NJ05093A
_journal_volume 48
_journal_year 2024
_chemical_absolute_configuration unk
_chemical_formula_moiety 'C15 H14 N2 O'
_chemical_formula_sum 'C15 H14 N2 O'
_chemical_formula_weight 238.28
_space_group_crystal_system monoclinic
_space_group_IT_number 4
_space_group_name_Hall 'P 2yb'
_space_group_name_H-M_alt 'P 1 21 1'
_atom_sites_solution_hydrogens geom
_atom_sites_solution_primary dual
_atom_sites_solution_secondary difmap
_audit_creation_date 2023-08-09
_audit_creation_method
;
Olex2 1.3
(compiled 2020.11.12 svn.r5f609507 for OlexSys, GUI svn.r6408)
;
_audit_update_record
;
2023-08-31 deposited with the CCDC.	2024-02-19 downloaded from the CCDC.
;
_cell_angle_alpha 90.00
_cell_angle_beta 105.805(7)
_cell_angle_gamma 90.00
_cell_formula_units_Z 2
_cell_length_a 8.1113(5)
_cell_length_b 6.7331(3)
_cell_length_c 11.6092(7)
_cell_measurement_reflns_used 1410
_cell_measurement_temperature 100.00(10)
_cell_measurement_theta_max 69.6540
_cell_measurement_theta_min 6.5350
_cell_volume 610.06(6)
_computing_cell_refinement 'CrysAlisPro 1.171.39.28b (Rigaku OD, 2015)'
_computing_data_collection 'CrysAlisPro 1.171.39.28b (Rigaku OD, 2015)'
_computing_data_reduction 'CrysAlisPro 1.171.39.28b (Rigaku OD, 2015)'
_computing_molecular_graphics 'Olex2 1.3 (Dolomanov et al., 2009)'
_computing_publication_material 'Olex2 1.3 (Dolomanov et al., 2009)'
_computing_structure_refinement 'XL  (Sheldrick, 2008)'
_computing_structure_solution 'SHELXS-97 (Sheldrick, 1990)'
_diffrn_ambient_environment N~2~
_diffrn_ambient_temperature 100.00(10)
_diffrn_detector_area_resol_mean 7.9
_diffrn_detector_type 'CCD area detector'
_diffrn_measured_fraction_theta_full 0.959
_diffrn_measured_fraction_theta_max 0.959
_diffrn_measurement_details
;
List of Runs (angles in degrees, time in seconds):

  # Type    Start    End  Width  t~exp~   \w     \q     \k     \f   Frames
#--------------------------------------------------------------------------
  1  \w    -13.00  26.00   0.50    0.50    --    0.00 -77.00-180.00   78
  2  \w    -88.00 -44.00   0.50    0.50    --    0.00 -77.00-180.00   88
  3  \w    -87.00 -39.00   0.50    0.50    --    0.00 -38.00 -60.00   96
  4  \w     27.00 118.00   0.50    0.50    --   89.30 -82.00  30.00  182
  5  \w     16.00 106.00   0.50    0.50    --   89.30 -15.00 -30.00  180
  6  \w     72.00 120.00   0.50    0.50    --   89.30 -82.00 -90.00   96
  7  \w      8.00 110.00   0.50    0.50    --   89.30 -15.00  60.00  204
  8  \w     59.00  84.00   0.50    0.50    --   89.30 -45.00  90.00   50
  9  \w     28.00 101.00   0.50    0.50    --   89.30 -61.00  30.00  146
;
_diffrn_measurement_device 'XtaLAB AFC12 (RINC): Kappa single'
_diffrn_measurement_device_type 'XtaLAB AFC12 (RINC): Kappa single'
_diffrn_orient_matrix_type 'CrysAlisPro convention (1999,Acta A55,543-557)'
_diffrn_orient_matrix_UB_11 0.1912826000
_diffrn_orient_matrix_UB_12 0.0038543000
_diffrn_orient_matrix_UB_13 0.0696680000
_diffrn_orient_matrix_UB_21 -0.0494012000
_diffrn_orient_matrix_UB_22 -0.0043483000
_diffrn_orient_matrix_UB_23 0.1190161000
_diffrn_orient_matrix_UB_31 0.0046852000
_diffrn_orient_matrix_UB_32 -0.2285274000
_diffrn_orient_matrix_UB_33 -0.0009140000
_diffrn_radiation_probe x-ray
_diffrn_radiation_type 'Cu K\a'
_diffrn_radiation_wavelength 1.54184
_diffrn_reflns_av_R_equivalents 0.0201
_diffrn_reflns_av_unetI/netI 0.0257
_diffrn_reflns_limit_h_max 8
_diffrn_reflns_limit_h_min -9
_diffrn_reflns_limit_k_max 4
_diffrn_reflns_limit_k_min -7
_diffrn_reflns_limit_l_max 14
_diffrn_reflns_limit_l_min -7
_diffrn_reflns_number 2450
_diffrn_reflns_theta_full 70.57
_diffrn_reflns_theta_max 70.57
_diffrn_reflns_theta_min 3.96
_exptl_absorpt_coefficient_mu 0.658
_exptl_absorpt_correction_T_max 1.00000
_exptl_absorpt_correction_T_min 0.72842
_exptl_absorpt_correction_type multi-scan
_exptl_absorpt_process_details
;
CrysAlisPro 1.171.39.28b (Rigaku Oxford Diffraction, 2015)
Empirical absorption correction using spherical harmonics,
 implemented in SCALE3 ABSPACK scaling algorithm.
;
_exptl_crystal_colour 'metallic blackish black'
_exptl_crystal_colour_lustre metallic
_exptl_crystal_colour_modifier blackish
_exptl_crystal_colour_primary black
_exptl_crystal_density_diffrn 1.297
_exptl_crystal_density_method 'not measured'
_exptl_crystal_description needle
_exptl_crystal_F_000 252
_exptl_crystal_size_max 0.9
_exptl_crystal_size_mid 0.3
_exptl_crystal_size_min 0.02
_refine_diff_density_max 0.309
_refine_diff_density_min -0.229
_refine_diff_density_rms 0.049
_refine_ls_abs_structure_details 'Flack H D (1983), Acta Cryst. A39, 876-881'
_refine_ls_abs_structure_Flack 0.0(6)
_refine_ls_extinction_coef 0.0040(15)
_refine_ls_extinction_expression Fc^*^=kFc[1+0.001xFc^2^\l^3^/sin(2\q)]^-1/4^
_refine_ls_extinction_method SHELXL
_refine_ls_goodness_of_fit_ref 1.087
_refine_ls_hydrogen_treatment mixed
_refine_ls_matrix_type full
_refine_ls_number_parameters 165
_refine_ls_number_reflns 1479
_refine_ls_number_restraints 1
_refine_ls_restrained_S_all 1.086
_refine_ls_R_factor_all 0.0518
_refine_ls_R_factor_gt 0.0494
_refine_ls_shift/su_max 0.000
_refine_ls_shift/su_mean 0.000
_refine_ls_structure_factor_coef Fsqd
_refine_ls_weighting_details 'calc w=1/[\s^2^(Fo^2^)+(0.0537P)^2^+0.4440P] where P=(Fo^2^+2Fc^2^)/3'
_refine_ls_weighting_scheme calc
_refine_ls_wR_factor_gt 0.1256
_refine_ls_wR_factor_ref 0.1277
_reflns_number_gt 1398
_reflns_number_total 1479
_reflns_threshold_expression >2sigma(I)
_cod_data_source_file d3nj05093a2.cif
_cod_data_source_block 20230310a
_cod_depositor_comments 'Adding full bibliography for 7063070--7063071.cif.'
_cod_database_code 7063071
_chemical_oxdiff_formula 'C H O N'
_chemical_oxdiff_usercomment 'C H O N'
_reflns_odcompleteness_completeness 99.48
_reflns_odcompleteness_iscentric 1
_reflns_odcompleteness_theta 64.99
_olex2_refinement_description
;
1. Fixed Uiso
 At 1.2 times of:
  All C(H) groups, All N(H) groups
 At 1.5 times of:
  All C(H,H,H) groups
2.a Ternary CH refined with riding coordinates:
 C7C(H7C)
2.b Aromatic/amide H refined with riding coordinates:
 N2N(H2N), N1N(H1N), C13C(H13C), C14C(H14C), C15C(H15C), C4C(H4C), C6C(H6C),
 C2C(H2C), C3C(H3C), C1C(H1C)
2.c Idealised Me refined as rotating group:
 C11C(H11A,H11B,H11C)
;
_olex2_submission_special_instructions 'No special instructions were received'
_oxdiff_exptl_absorpt_empirical_details
;
Empirical correction (ABSPACK) includes:
- Absorption correction using spherical harmonics
- Frame scaling
;
_oxdiff_exptl_absorpt_empirical_full_max 1.505
_oxdiff_exptl_absorpt_empirical_full_min 0.652

loop_
_space_group_symop_id
_space_group_symop_operation_xyz
1 'x, y, z'
2 '-x, y+1/2, -z'

loop_
_atom_site_label
_atom_site_type_symbol
_atom_site_fract_x
_atom_site_fract_y
_atom_site_fract_z
_atom_site_U_iso_or_equiv
_atom_site_adp_type
_atom_site_occupancy
_atom_site_symmetry_multiplicity
_atom_site_calc_flag
_atom_site_refinement_flags
_atom_site_disorder_assembly
_atom_site_disorder_group
O1O O 0.5766(3) 0.4819(4) 1.00728(18) 0.0385(6) Uani 1 1 d . . .
N2N N 0.4264(3) 0.6552(5) 0.8466(2) 0.0332(7) Uani 1 1 d . . .
H2N H 0.4137 0.7500 0.8931 0.040 Uiso 1 1 calc R . .
N1N N 0.4457(4) 0.3494(5) 0.6948(3) 0.0456(8) Uani 1 1 d . . .
H1N H 0.4344 0.2474 0.6487 0.055 Uiso 1 1 calc R . .
C8C C 0.5165(4) 0.4934(6) 0.8978(3) 0.0343(8) Uani 1 1 d . . .
C9C C 0.3522(4) 0.6794(5) 0.7229(3) 0.0311(8) Uani 1 1 d . . .
C5C C 0.7383(4) 0.3142(5) 0.8307(3) 0.0314(7) Uani 1 1 d . . .
C10C C 0.3665(4) 0.5251(6) 0.6465(3) 0.0330(8) Uani 1 1 d . . .
C12C C 0.2916(4) 0.5445(6) 0.5223(3) 0.0333(8) Uani 1 1 d . . .
C13C C 0.2010(4) 0.7183(6) 0.4817(3) 0.0379(9) Uani 1 1 d . . .
H13C H 0.1500 0.7331 0.4001 0.045 Uiso 1 1 calc R . .
C14C C 0.1842(5) 0.8688(6) 0.5579(3) 0.0415(9) Uani 1 1 d . . .
H14C H 0.1204 0.9812 0.5278 0.050 Uiso 1 1 calc R . .
C7C C 0.5461(4) 0.3273(6) 0.8182(3) 0.0342(8) Uani 1 1 d . . .
H7C H 0.5112 0.2029 0.8485 0.041 Uiso 1 1 calc R . .
C15C C 0.2629(4) 0.8524(6) 0.6802(3) 0.0365(8) Uani 1 1 d . . .
H15C H 0.2557 0.9552 0.7321 0.044 Uiso 1 1 calc R . .
C4C C 0.8223(5) 0.4709(7) 0.7951(3) 0.0436(9) Uani 1 1 d . . .
H4C H 0.7612 0.5841 0.7629 0.052 Uiso 1 1 calc R . .
C6C C 0.8271(5) 0.1451(6) 0.8787(3) 0.0398(9) Uani 1 1 d . . .
H6C H 0.7700 0.0399 0.9029 0.048 Uiso 1 1 calc R . .
C2C C 1.0852(5) 0.2873(8) 0.8553(4) 0.0600(14) Uani 1 1 d . . .
H2C H 1.2022 0.2785 0.8631 0.072 Uiso 1 1 calc R . .
C11C C 0.3069(5) 0.3825(6) 0.4382(3) 0.0431(9) Uani 1 1 d . . .
H11A H 0.4252 0.3647 0.4406 0.065 Uiso 1 1 calc R . .
H11B H 0.2427 0.4174 0.3584 0.065 Uiso 1 1 calc R . .
H11C H 0.2626 0.2613 0.4615 0.065 Uiso 1 1 calc R . .
C3C C 0.9953(5) 0.4617(8) 0.8066(4) 0.0562(12) Uani 1 1 d . . .
H3C H 1.0521 0.5676 0.7830 0.067 Uiso 1 1 calc R . .
C1C C 1.0033(5) 0.1324(8) 0.8910(3) 0.0546(12) Uani 1 1 d . . .
H1C H 1.0639 0.0190 0.9232 0.065 Uiso 1 1 calc R . .

loop_
_atom_site_aniso_label
_atom_site_aniso_U_11
_atom_site_aniso_U_22
_atom_site_aniso_U_33
_atom_site_aniso_U_23
_atom_site_aniso_U_13
_atom_site_aniso_U_12
O1O 0.0441(13) 0.0414(16) 0.0297(11) 0.0008(12) 0.0096(10) 0.0060(13)
N2N 0.0362(14) 0.0330(16) 0.0319(13) 0.0031(13) 0.0118(11) 0.0068(14)
N1N 0.0570(18) 0.041(2) 0.0325(15) -0.0030(15) 0.0009(13) 0.0213(17)
C8C 0.0349(17) 0.037(2) 0.0322(16) 0.0057(17) 0.0118(13) 0.0073(17)
C9C 0.0257(15) 0.036(2) 0.0330(16) 0.0070(15) 0.0104(12) 0.0010(15)
C5C 0.0357(16) 0.032(2) 0.0286(15) -0.0015(15) 0.0131(13) 0.0027(16)
C10C 0.0288(15) 0.036(2) 0.0368(17) 0.0049(16) 0.0138(13) 0.0057(15)
C12C 0.0277(16) 0.040(2) 0.0330(17) 0.0066(16) 0.0098(13) 0.0002(16)
C13C 0.0394(18) 0.040(2) 0.0351(18) 0.0081(17) 0.0122(14) 0.0002(17)
C14C 0.045(2) 0.037(2) 0.0427(19) 0.0113(17) 0.0118(15) 0.0038(18)
C7C 0.0340(16) 0.037(2) 0.0333(16) 0.0024(16) 0.0115(13) -0.0008(17)
C15C 0.0435(18) 0.0270(19) 0.0424(18) 0.0037(16) 0.0175(15) -0.0012(16)
C4C 0.050(2) 0.041(2) 0.0469(19) -0.0026(18) 0.0260(17) -0.006(2)
C6C 0.0431(19) 0.041(2) 0.0368(18) 0.0008(18) 0.0138(15) 0.0065(18)
C2C 0.0309(18) 0.083(4) 0.069(3) -0.032(3) 0.0178(19) -0.003(2)
C11C 0.046(2) 0.050(3) 0.0324(17) 0.0008(17) 0.0098(14) 0.0004(19)
C3C 0.052(2) 0.060(3) 0.068(3) -0.021(2) 0.034(2) -0.019(2)
C1C 0.0368(19) 0.078(3) 0.047(2) -0.017(2) 0.0076(16) 0.012(2)

loop_
_atom_type_symbol
_atom_type_description
_atom_type_scat_dispersion_real
_atom_type_scat_dispersion_imag
_atom_type_scat_source
C C 0.0181 0.0091 'International Tables Vol C Tables 4.2.6.8 and 6.1.1.4'
H H 0.0000 0.0000 'International Tables Vol C Tables 4.2.6.8 and 6.1.1.4'
N N 0.0311 0.0180 'International Tables Vol C Tables 4.2.6.8 and 6.1.1.4'
O O 0.0492 0.0322 'International Tables Vol C Tables 4.2.6.8 and 6.1.1.4'

loop_
_geom_angle_atom_site_label_1
_geom_angle_atom_site_label_2
_geom_angle_atom_site_label_3
_geom_angle
_geom_angle_site_symmetry_1
_geom_angle_site_symmetry_3
_geom_angle_publ_flag
C8C N2N H2N 117.6 . . ?
C8C N2N C9C 124.8(3) . . ?
C9C N2N H2N 117.6 . . ?
C10C N1N H1N 118.0 . . ?
C10C N1N C7C 124.0(3) . . ?
C7C N1N H1N 118.0 . . ?
O1O C8C N2N 121.1(3) . . ?
O1O C8C C7C 120.0(3) . . ?
N2N C8C C7C 118.9(3) . . ?
C10C C9C N2N 118.5(3) . . ?
C15C C9C N2N 119.9(3) . . ?
C15C C9C C10C 121.6(3) . . ?
C4C C5C C7C 120.1(3) . . ?
C4C C5C C6C 120.4(3) . . ?
C6C C5C C7C 119.5(3) . . ?
N1N C10C C9C 119.2(3) . . ?
N1N C10C C12C 121.0(3) . . ?
C9C C10C C12C 119.7(3) . . ?
C10C C12C C11C 120.8(3) . . ?
C13C C12C C10C 117.7(3) . . ?
C13C C12C C11C 121.5(3) . . ?
C12C C13C H13C 118.8 . . ?
C14C C13C C12C 122.4(3) . . ?
C14C C13C H13C 118.8 . . ?
C13C C14C H14C 120.0 . . ?
C13C C14C C15C 119.9(4) . . ?
C15C C14C H14C 120.0 . . ?
N1N C7C C8C 112.8(3) . . ?
N1N C7C C5C 112.6(3) . . ?
N1N C7C H7C 107.7 . . ?
C8C C7C C5C 108.2(3) . . ?
C8C C7C H7C 107.7 . . ?
C5C C7C H7C 107.7 . . ?
C9C C15C C14C 118.6(3) . . ?
C9C C15C H15C 120.7 . . ?
C14C C15C H15C 120.7 . . ?
C5C C4C H4C 119.6 . . ?
C3C C4C C5C 120.7(4) . . ?
C3C C4C H4C 119.6 . . ?
C5C C6C H6C 120.1 . . ?
C5C C6C C1C 119.8(4) . . ?
C1C C6C H6C 120.1 . . ?
C3C C2C H2C 119.5 . . ?
C1C C2C H2C 119.5 . . ?
C1C C2C C3C 121.1(3) . . ?
C12C C11C H11A 109.5 . . ?
C12C C11C H11B 109.5 . . ?
C12C C11C H11C 109.5 . . ?
H11A C11C H11B 109.5 . . ?
H11A C11C H11C 109.5 . . ?
H11B C11C H11C 109.5 . . ?
C4C C3C C2C 118.5(4) . . ?
C4C C3C H3C 120.7 . . ?
C2C C3C H3C 120.7 . . ?
C6C C1C H1C 120.3 . . ?
C2C C1C C6C 119.5(5) . . ?
C2C C1C H1C 120.3 . . ?

loop_
_geom_bond_atom_site_label_1
_geom_bond_atom_site_label_2
_geom_bond_distance
_geom_bond_site_symmetry_2
_geom_bond_publ_flag
O1O C8C 1.234(4) . ?
N2N H2N 0.8600 . ?
N2N C8C 1.355(5) . ?
N2N C9C 1.406(4) . ?
N1N H1N 0.8600 . ?
N1N C10C 1.389(5) . ?
N1N C7C 1.450(4) . ?
C8C C7C 1.511(5) . ?
C9C C10C 1.392(5) . ?
C9C C15C 1.390(5) . ?
C5C C7C 1.529(4) . ?
C5C C4C 1.379(5) . ?
C5C C6C 1.381(5) . ?
C10C C12C 1.409(4) . ?
C12C C13C 1.394(5) . ?
C12C C11C 1.491(5) . ?
C13C H13C 0.9300 . ?
C13C C14C 1.375(5) . ?
C14C H14C 0.9300 . ?
C14C C15C 1.393(5) . ?
C7C H7C 0.9800 . ?
C15C H15C 0.9300 . ?
C4C H4C 0.9300 . ?
C4C C3C 1.374(5) . ?
C6C H6C 0.9300 . ?
C6C C1C 1.400(5) . ?
C2C H2C 0.9300 . ?
C2C C3C 1.417(7) . ?
C2C C1C 1.360(7) . ?
C11C H11A 0.9600 . ?
C11C H11B 0.9600 . ?
C11C H11C 0.9600 . ?
C3C H3C 0.9300 . ?
C1C H1C 0.9300 . ?

loop_
_geom_torsion_atom_site_label_1
_geom_torsion_atom_site_label_2
_geom_torsion_atom_site_label_3
_geom_torsion_atom_site_label_4
_geom_torsion
_geom_torsion_site_symmetry_1
_geom_torsion_site_symmetry_2
_geom_torsion_site_symmetry_3
_geom_torsion_site_symmetry_4
_geom_torsion_publ_flag
O1O C8C C7C N1N 171.0(3) . . . . ?
O1O C8C C7C C5C -63.7(4) . . . . ?
N2N C8C C7C N1N -10.3(4) . . . . ?
N2N C8C C7C C5C 115.0(3) . . . . ?
N2N C9C C10C N1N 3.1(4) . . . . ?
N2N C9C C10C C12C 179.3(3) . . . . ?
N2N C9C C15C C14C -177.2(3) . . . . ?
N1N C10C C12C C13C 174.3(3) . . . . ?
N1N C10C C12C C11C -4.7(5) . . . . ?
C8C N2N C9C C10C 2.1(4) . . . . ?
C8C N2N C9C C15C -179.8(3) . . . . ?
C9C N2N C8C O1O -179.3(3) . . . . ?
C9C N2N C8C C7C 2.0(5) . . . . ?
C9C C10C C12C C13C -1.9(4) . . . . ?
C9C C10C C12C C11C 179.2(3) . . . . ?
C5C C4C C3C C2C 0.3(6) . . . . ?
C5C C6C C1C C2C 0.0(5) . . . . ?
C10C N1N C7C C8C 16.1(5) . . . . ?
C10C N1N C7C C5C -106.7(4) . . . . ?
C10C C9C C15C C14C 0.9(5) . . . . ?
C10C C12C C13C C14C 0.5(5) . . . . ?
C12C C13C C14C C15C 1.6(5) . . . . ?
C13C C14C C15C C9C -2.3(5) . . . . ?
C7C N1N C10C C9C -13.0(5) . . . . ?
C7C N1N C10C C12C 170.8(3) . . . . ?
C7C C5C C4C C3C 179.5(3) . . . . ?
C7C C5C C6C C1C -179.7(3) . . . . ?
C15C C9C C10C N1N -175.0(3) . . . . ?
C15C C9C C10C C12C 1.2(5) . . . . ?
C4C C5C C7C N1N 61.8(4) . . . . ?
C4C C5C C7C C8C -63.5(4) . . . . ?
C4C C5C C6C C1C -0.2(5) . . . . ?
C6C C5C C7C N1N -118.6(4) . . . . ?
C6C C5C C7C C8C 116.0(3) . . . . ?
C6C C5C C4C C3C 0.0(5) . . . . ?
C11C C12C C13C C14C 179.4(3) . . . . ?
C3C C2C C1C C6C 0.3(6) . . . . ?
C1C C2C C3C C4C -0.5(6) . . . . ?
